data_4307725
loop_
_publ_author_name
'F. Albert Cotton'
'Chun Y. Liu'
'Carlos A. Murillo'
'Qinliang Zhao'

_publ_section_title
;
Electronic Localization versus Delocalization Determined by the Binding of
the Linker in an Isomer Pair
;
_journal_name_full 'Inorganic Chemistry'
_journal_page_first 2604
_journal_page_last 2611
_journal_paper_doi 10.1021/ic0622252
_journal_volume 46
_journal_year 2007
_chemical_formula_moiety C106H104Mo4N14O16,2PF6,3CH2Cl2
_chemical_formula_sum 'C109 H110 Cl6 F12 Mo4 N14 O16 P2'
_chemical_formula_weight 2758.51
_chemical_name_common a-Mo2(DAniF)3]2(p-anisyloxamidate)(PF6)2
_chemical_name_systematic
; 
 ? 
;
_space_group_IT_number 2
_symmetry_cell_setting triclinic
_symmetry_space_group_name_Hall '-P 1'
_symmetry_space_group_name_H-M 'P -1'
_atom_sites_solution_hydrogens geom
_atom_sites_solution_primary direct
_atom_sites_solution_secondary difmap
_audit_creation_method SHELXL-97
_cell_angle_alpha 72.397(5)
_cell_angle_beta 79.210(5)
_cell_angle_gamma 69.398(4)
_cell_formula_units_Z 2
_cell_length_a 15.905(4)
_cell_length_b 19.349(5)
_cell_length_c 21.638(5)
_cell_measurement_temperature 213(2)
_cell_volume 5917(3)
_computing_cell_refinement SAINT
_computing_data_collection SMART
_computing_data_reduction SAINT
_computing_molecular_graphics XP
_computing_publication_material XCIF
_computing_structure_refinement 'SHELXL-97 (Sheldrick, 1997)'
_computing_structure_solution 'SHELXS-97 (Sheldrick, 1990)'
_diffrn_ambient_temperature 213(2)
_diffrn_measured_fraction_theta_full 0.984
_diffrn_measured_fraction_theta_max 0.984
_diffrn_measurement_device_type 'BRUKER SMART 1000'
_diffrn_measurement_method \w-scan
_diffrn_radiation_monochromator graphite
_diffrn_radiation_source 'fine-focus sealed tube'
_diffrn_radiation_type MoK\a
_diffrn_radiation_wavelength 0.71073
_diffrn_reflns_av_R_equivalents 0.0337
_diffrn_reflns_av_sigmaI/netI 0.0665
_diffrn_reflns_limit_h_max 14
_diffrn_reflns_limit_h_min -18
_diffrn_reflns_limit_k_max 22
_diffrn_reflns_limit_k_min -23
_diffrn_reflns_limit_l_max 21
_diffrn_reflns_limit_l_min -25
_diffrn_reflns_number 31332
_diffrn_reflns_theta_full 25.00
_diffrn_reflns_theta_max 25.00
_diffrn_reflns_theta_min 1.54
_diffrn_standards_number 0
_exptl_absorpt_coefficient_mu 0.663
_exptl_absorpt_correction_T_max 0.9613
_exptl_absorpt_correction_T_min 0.7962
_exptl_absorpt_correction_type multi-scan
_exptl_absorpt_process_details SADABS
_exptl_crystal_colour black
_exptl_crystal_density_diffrn 1.548
_exptl_crystal_density_method 'not measured'
_exptl_crystal_description block
_exptl_crystal_F_000 2796
_exptl_crystal_size_max 0.36
_exptl_crystal_size_mid 0.17
_exptl_crystal_size_min 0.06
_refine_diff_density_max 1.860
_refine_diff_density_min -1.161
_refine_diff_density_rms 0.115
_refine_ls_extinction_method none
_refine_ls_goodness_of_fit_ref 1.066
_refine_ls_hydrogen_treatment noref
_refine_ls_matrix_type full
_refine_ls_number_parameters 1506
_refine_ls_number_reflns 20499
_refine_ls_number_restraints 179
_refine_ls_restrained_S_all 1.065
_refine_ls_R_factor_all 0.0857
_refine_ls_R_factor_gt 0.0573
_refine_ls_shift/su_max 0.021
_refine_ls_shift/su_mean 0.001
_refine_ls_structure_factor_coef Fsqd
_refine_ls_weighting_details 'calc w=1/[\s^2^(Fo^2^)+(0.0661P)^2^+20.5086P] where P=(Fo^2^+2Fc^2^)/3'
_refine_ls_weighting_scheme calc
_refine_ls_wR_factor_gt 0.1438
_refine_ls_wR_factor_ref 0.1657
_reflns_number_gt 14884
_reflns_number_total 20499
_reflns_threshold_expression >2sigma(I)
_cod_data_source_file ic0622252si20061122_012441_3.cif
_cod_data_source_block xl3
_cod_original_cell_volume 5917(2)
_cod_database_code 4307725

loop_
_symmetry_equiv_pos_as_xyz
'x, y, z'
'-x, -y, -z'

loop_
_atom_site_label
_atom_site_type_symbol
_atom_site_fract_x
_atom_site_fract_y
_atom_site_fract_z
_atom_site_U_iso_or_equiv
_atom_site_adp_type
_atom_site_occupancy
_atom_site_symmetry_multiplicity
_atom_site_calc_flag
_atom_site_refinement_flags
_atom_site_disorder_assembly
_atom_site_disorder_group
Mo2 Mo 0.77785(3) 0.79782(3) 0.54759(2) 0.02163(12) Uani 1 1 d . . .
Mo1 Mo 0.74778(3) 0.69343(3) 0.58483(2) 0.02108(12) Uani 1 1 d . . .
Mo4 Mo 0.49603(3) 0.90862(3) 0.81876(2) 0.02509(13) Uani 1 1 d . . .
Mo3 Mo 0.60588(3) 0.83878(3) 0.87536(2) 0.02551(13) Uani 1 1 d . . .
N2 N 0.6787(3) 0.7966(3) 0.7917(2) 0.0246(10) Uani 1 1 d . . .
N1 N 0.6858(3) 0.7255(2) 0.6743(2) 0.0225(10) Uani 1 1 d . . .
N4 N 0.6532(3) 0.8569(2) 0.5080(2) 0.0245(10) Uani 1 1 d . . .
N3 N 0.6190(3) 0.7450(3) 0.5466(2) 0.0246(10) Uani 1 1 d . . .
N6 N 0.8410(3) 0.7681(3) 0.4599(2) 0.0281(11) Uani 1 1 d . . .
N5 N 0.8053(3) 0.6556(3) 0.4990(2) 0.0265(10) Uani 1 1 d . . .
N8 N 0.8990(3) 0.7545(3) 0.5915(2) 0.0252(10) Uani 1 1 d . . .
N7 N 0.8749(3) 0.6365(3) 0.6276(2) 0.0264(10) Uani 1 1 d . . .
N10 N 0.4357(3) 0.8211(3) 0.8453(2) 0.0288(11) Uani 1 1 d . . .
N9 N 0.5533(3) 0.7441(3) 0.9077(2) 0.0308(11) Uani 1 1 d . . .
N12 N 0.4195(3) 0.9494(3) 0.8977(2) 0.0309(11) Uani 1 1 d . . .
N11 N 0.5366(3) 0.8765(3) 0.9595(2) 0.0331(12) Uani 1 1 d . . .
N14 N 0.5490(3) 1.0007(3) 0.7858(2) 0.0294(11) Uani 1 1 d . . .
N13 N 0.6672(3) 0.9263(3) 0.8472(2) 0.0302(11) Uani 1 1 d . . .
O1 O 0.7153(2) 0.8379(2) 0.63190(18) 0.0233(8) Uani 1 1 d . . .
O2 O 0.5599(2) 0.8708(2) 0.73424(18) 0.0239(8) Uani 1 1 d . . .
O3 O 0.5859(3) 1.1665(2) 0.3782(2) 0.0356(10) Uani 1 1 d . . .
O4 O 0.4109(4) 0.5690(3) 0.5362(3) 0.0640(16) Uani 1 1 d . . .
O5 O 1.0277(4) 0.9234(3) 0.2529(2) 0.0582(14) Uani 1 1 d . . .
O6 O 0.8568(3) 0.3565(2) 0.4960(3) 0.0515(13) Uani 1 1 d . . .
O7 O 1.1134(3) 0.9354(3) 0.5758(3) 0.0510(13) Uani 1 1 d . . .
O8 O 1.0027(4) 0.3326(3) 0.7712(3) 0.0591(15) Uani 1 1 d . . .
O9 O 0.1052(3) 0.8925(3) 0.7483(3) 0.0646(15) Uani 1 1 d . . .
O10 O 0.7375(4) 0.4623(3) 1.0661(3) 0.0659(16) Uani 1 1 d . . .
O11 O 0.0549(3) 1.1025(3) 0.8662(2) 0.0485(12) Uani 1 1 d . . .
O14 O 0.9535(3) 0.8944(3) 0.9795(3) 0.0575(14) Uani 1 1 d . . .
O19 O 1.0447(4) 0.6403(4) 0.8102(4) 0.083(2) Uani 1 1 d . . .
O20 O 0.4873(3) 0.5431(3) 0.8373(3) 0.0574(14) Uani 1 1 d . . .
C2 C 0.6384(4) 0.8218(3) 0.7384(3) 0.0236(12) Uani 1 1 d . . .
C1 C 0.6825(3) 0.7933(3) 0.6776(3) 0.0229(12) Uani 1 1 d . . .
C11 C 0.7723(4) 0.7510(3) 0.7926(3) 0.0285(13) Uani 1 1 d . . .
C12 C 0.8383(4) 0.7812(4) 0.7536(3) 0.0366(15) Uani 1 1 d . . .
H12A H 0.8208 0.8284 0.7226 0.044 Uiso 1 1 calc R . .
C13 C 0.9275(4) 0.7430(4) 0.7602(4) 0.0448(17) Uani 1 1 d . . .
H13A H 0.9713 0.7635 0.7334 0.054 Uiso 1 1 calc R . .
C14 C 0.9541(5) 0.6734(5) 0.8067(4) 0.052(2) Uani 1 1 d . . .
C15 C 0.8893(5) 0.6426(4) 0.8442(4) 0.054(2) Uani 1 1 d . . .
H15A H 0.9068 0.5950 0.8747 0.065 Uiso 1 1 calc R . .
C16 C 0.7990(4) 0.6813(4) 0.8369(3) 0.0385(15) Uani 1 1 d . . .
H16A H 0.7553 0.6598 0.8626 0.046 Uiso 1 1 calc R . .
C17 C 1.0743(7) 0.5719(7) 0.8597(6) 0.110(4) Uani 1 1 d . . .
H17A H 1.1396 0.5546 0.8576 0.166 Uiso 1 1 calc R . .
H17B H 1.0541 0.5329 0.8533 0.166 Uiso 1 1 calc R . .
H17C H 1.0494 0.5814 0.9019 0.166 Uiso 1 1 calc R . .
C21 C 0.6375(4) 0.6801(3) 0.7218(3) 0.0233(12) Uani 1 1 d . . .
C22 C 0.6818(4) 0.6035(3) 0.7485(3) 0.0338(14) Uani 1 1 d . . .
H22A H 0.7447 0.5839 0.7402 0.041 Uiso 1 1 calc R . .
C23 C 0.6340(4) 0.5556(4) 0.7872(3) 0.0398(16) Uani 1 1 d . . .
H23A H 0.6641 0.5037 0.8051 0.048 Uiso 1 1 calc R . .
C24 C 0.5411(4) 0.5851(4) 0.7993(3) 0.0378(15) Uani 1 1 d . . .
C25 C 0.4970(4) 0.6616(4) 0.7731(3) 0.0331(14) Uani 1 1 d . . .
H25A H 0.4343 0.6814 0.7820 0.040 Uiso 1 1 calc R . .
C26 C 0.5440(4) 0.7086(3) 0.7344(3) 0.0298(13) Uani 1 1 d . . .
H26A H 0.5133 0.7603 0.7163 0.036 Uiso 1 1 calc R . .
C27 C 0.5282(6) 0.4621(4) 0.8578(5) 0.072(3) Uani 1 1 d . . .
H27A H 0.4841 0.4390 0.8847 0.109 Uiso 1 1 calc R . .
H27B H 0.5785 0.4506 0.8827 0.109 Uiso 1 1 calc R . .
H27C H 0.5499 0.4417 0.8199 0.109 Uiso 1 1 calc R . .
C30 C 0.5955(4) 0.8189(3) 0.5161(3) 0.0255(12) Uani 1 1 d . . .
H30A H 0.5383 0.8440 0.5004 0.031 Uiso 1 1 calc R . .
C31 C 0.6310(4) 0.9369(3) 0.4763(3) 0.0238(12) Uani 1 1 d . . .
C32 C 0.5613(4) 0.9774(3) 0.4357(3) 0.0279(13) Uani 1 1 d . . .
H32A H 0.5229 0.9529 0.4300 0.034 Uiso 1 1 calc R . .
C33 C 0.5486(4) 1.0531(3) 0.4042(3) 0.0299(13) Uani 1 1 d . . .
H33A H 0.5014 1.0798 0.3770 0.036 Uiso 1 1 calc R . .
C34 C 0.6045(4) 1.0907(3) 0.4119(3) 0.0276(13) Uani 1 1 d . . .
C35 C 0.6725(4) 1.0526(3) 0.4523(3) 0.0380(15) Uani 1 1 d . . .
H35A H 0.7104 1.0775 0.4583 0.046 Uiso 1 1 calc R . .
C36 C 0.6840(4) 0.9757(3) 0.4844(3) 0.0363(15) Uani 1 1 d . . .
H36A H 0.7299 0.9496 0.5127 0.044 Uiso 1 1 calc R . .
C37 C 0.6464(5) 1.2049(4) 0.3810(3) 0.0419(16) Uani 1 1 d . . .
H37A H 0.6259 1.2575 0.3556 0.063 Uiso 1 1 calc R . .
H37B H 0.7063 1.1795 0.3634 0.063 Uiso 1 1 calc R . .
H37C H 0.6482 1.2037 0.4259 0.063 Uiso 1 1 calc R . .
C41 C 0.5606(4) 0.7030(3) 0.5463(3) 0.0252(12) Uani 1 1 d . . .
C42 C 0.5532(4) 0.6422(3) 0.5992(3) 0.0288(13) Uani 1 1 d . . .
H42A H 0.5820 0.6322 0.6366 0.035 Uiso 1 1 calc R . .
C43 C 0.5042(4) 0.5962(3) 0.5975(3) 0.0342(14) Uani 1 1 d . . .
H43A H 0.5009 0.5548 0.6333 0.041 Uiso 1 1 calc R . .
C44 C 0.4602(5) 0.6112(4) 0.5433(4) 0.0443(17) Uani 1 1 d . . .
C45 C 0.4646(5) 0.6733(4) 0.4906(3) 0.0411(16) Uani 1 1 d . . .
H45A H 0.4334 0.6848 0.4541 0.049 Uiso 1 1 calc R . .
C46 C 0.5150(4) 0.7178(3) 0.4924(3) 0.0327(14) Uani 1 1 d . . .
H46A H 0.5187 0.7589 0.4565 0.039 Uiso 1 1 calc R . .
C47 C 0.4205(6) 0.4970(5) 0.5819(5) 0.071(3) Uani 1 1 d . . .
H47A H 0.3825 0.4726 0.5722 0.107 Uiso 1 1 calc R . .
H47B H 0.4027 0.5042 0.6255 0.107 Uiso 1 1 calc R . .
H47C H 0.4830 0.4650 0.5792 0.107 Uiso 1 1 calc R . .
C50 C 0.8419(4) 0.7020(3) 0.4529(3) 0.0296(13) Uani 1 1 d . . .
H50A H 0.8693 0.6879 0.4142 0.035 Uiso 1 1 calc R . .
C51 C 0.8890(4) 0.8103(3) 0.4077(3) 0.0278(13) Uani 1 1 d . . .
C52 C 0.9798(4) 0.7950(4) 0.4097(3) 0.0377(15) Uani 1 1 d . . .
H52A H 1.0086 0.7599 0.4461 0.045 Uiso 1 1 calc R . .
C53 C 1.0298(5) 0.8316(4) 0.3579(3) 0.0434(17) Uani 1 1 d . . .
H53 H 1.0920 0.8208 0.3588 0.052 Uiso 1 1 calc R . .
C54 C 0.9855(5) 0.8839(4) 0.3052(3) 0.0373(15) Uani 1 1 d . . .
C55 C 0.8948(5) 0.8997(4) 0.3038(3) 0.0410(16) Uani 1 1 d . . .
H55A H 0.8653 0.9356 0.2680 0.049 Uiso 1 1 calc R . .
C56 C 0.8467(4) 0.8629(4) 0.3549(3) 0.0379(15) Uani 1 1 d . . .
H56A H 0.7845 0.8739 0.3536 0.046 Uiso 1 1 calc R . .
C57 C 1.1218(6) 0.9064(7) 0.2500(5) 0.100(4) Uani 1 1 d . . .
H57A H 1.1424 0.9380 0.2102 0.151 Uiso 1 1 calc R . .
H57B H 1.1511 0.8529 0.2507 0.151 Uiso 1 1 calc R . .
H57C H 1.1366 0.9165 0.2872 0.151 Uiso 1 1 calc R . .
C61 C 0.8161(4) 0.5819(3) 0.4921(3) 0.0262(12) Uani 1 1 d . . .
C62 C 0.8953(5) 0.5375(4) 0.4666(3) 0.0433(17) Uani 1 1 d . . .
H62A H 0.9425 0.5583 0.4485 0.052 Uiso 1 1 calc R . .
C63 C 0.9068(5) 0.4637(4) 0.4671(4) 0.053(2) Uani 1 1 d . . .
H63A H 0.9612 0.4347 0.4488 0.063 Uiso 1 1 calc R . .
C64 C 0.8370(4) 0.4311(3) 0.4950(3) 0.0359(15) Uani 1 1 d . . .
C65 C 0.7580(4) 0.4757(3) 0.5192(3) 0.0325(14) Uani 1 1 d . . .
H65A H 0.7103 0.4557 0.5370 0.039 Uiso 1 1 calc R . .
C66 C 0.7477(4) 0.5498(3) 0.5176(3) 0.0317(14) Uani 1 1 d . . .
H66A H 0.6925 0.5795 0.5343 0.038 Uiso 1 1 calc R . .
C67 C 0.7915(5) 0.3194(4) 0.5297(4) 0.0511(19) Uani 1 1 d . . .
H67A H 0.8133 0.2667 0.5271 0.077 Uiso 1 1 calc R . .
H67B H 0.7350 0.3456 0.5099 0.077 Uiso 1 1 calc R . .
H67C H 0.7821 0.3206 0.5750 0.077 Uiso 1 1 calc R . .
C70 C 0.9261(4) 0.6807(3) 0.6228(3) 0.0295(13) Uani 1 1 d . . .
H70A H 0.9812 0.6595 0.6417 0.035 Uiso 1 1 calc R . .
C71 C 0.9542(4) 0.8005(3) 0.5878(3) 0.0256(12) Uani 1 1 d . . .
C72 C 0.9134(4) 0.8749(3) 0.5927(3) 0.0321(14) Uani 1 1 d . . .
H72A H 0.8502 0.8938 0.5990 0.039 Uiso 1 1 calc R . .
C73 C 0.9635(4) 0.9223(4) 0.5885(3) 0.0371(15) Uani 1 1 d . . .
H73A H 0.9344 0.9731 0.5910 0.045 Uiso 1 1 calc R . .
C74 C 1.0566(4) 0.8946(4) 0.5806(3) 0.0384(16) Uani 1 1 d . . .
C75 C 1.0975(4) 0.8206(4) 0.5753(4) 0.0452(18) Uani 1 1 d . . .
H75A H 1.1608 0.8018 0.5689 0.054 Uiso 1 1 calc R . .
C76 C 1.0475(4) 0.7736(4) 0.5790(3) 0.0394(16) Uani 1 1 d . . .
H76A H 1.0768 0.7232 0.5756 0.047 Uiso 1 1 calc R . .
C77 C 1.0736(5) 1.0082(4) 0.5870(4) 0.054(2) Uani 1 1 d . . .
H77A H 1.1196 1.0324 0.5813 0.081 Uiso 1 1 calc R . .
H77B H 1.0449 1.0035 0.6311 0.081 Uiso 1 1 calc R . .
H77C H 1.0288 1.0391 0.5564 0.081 Uiso 1 1 calc R . .
C81 C 0.9077(4) 0.5587(3) 0.6641(3) 0.0275(13) Uani 1 1 d . . .
C82 C 0.8878(4) 0.5029(3) 0.6480(3) 0.0376(15) Uani 1 1 d . . .
H82A H 0.8528 0.5168 0.6130 0.045 Uiso 1 1 calc R . .
C83 C 0.9182(5) 0.4262(4) 0.6822(3) 0.0391(15) Uani 1 1 d . . .
H83A H 0.9043 0.3890 0.6702 0.047 Uiso 1 1 calc R . .
C84 C 0.9687(5) 0.4058(4) 0.7337(3) 0.0419(16) Uani 1 1 d . . .
C85 C 0.9890(5) 0.4621(4) 0.7499(4) 0.0519(19) Uani 1 1 d . . .
H85A H 1.0250 0.4480 0.7843 0.062 Uiso 1 1 calc R . .
C86 C 0.9578(5) 0.5374(4) 0.7170(3) 0.0445(17) Uani 1 1 d . . .
H86A H 0.9701 0.5747 0.7301 0.053 Uiso 1 1 calc R . .
C87 C 0.9808(7) 0.2745(4) 0.7559(4) 0.070(3) Uani 1 1 d . . .
H87A H 1.0069 0.2256 0.7859 0.105 Uiso 1 1 calc R . .
H87B H 1.0049 0.2720 0.7117 0.105 Uiso 1 1 calc R . .
H87C H 0.9158 0.2864 0.7597 0.105 Uiso 1 1 calc R . .
C90 C 0.4742(4) 0.7562(3) 0.8867(3) 0.0320(14) Uani 1 1 d . . .
H90A H 0.4459 0.7182 0.9015 0.038 Uiso 1 1 calc R . .
C91 C 0.3499(4) 0.8348(3) 0.8241(3) 0.0319(14) Uani 1 1 d . . .
C92 C 0.3324(4) 0.8797(4) 0.7612(3) 0.0360(15) Uani 1 1 d . . .
H92A H 0.3778 0.8980 0.7341 0.043 Uiso 1 1 calc R . .
C93 C 0.2504(5) 0.8981(4) 0.7378(3) 0.0454(17) Uani 1 1 d . . .
H93A H 0.2402 0.9289 0.6953 0.055 Uiso 1 1 calc R . .
C94 C 0.1832(4) 0.8716(4) 0.7763(4) 0.0436(16) Uani 1 1 d . . .
C95 C 0.1998(5) 0.8264(4) 0.8384(4) 0.0478(18) Uani 1 1 d . . .
H95A H 0.1546 0.8073 0.8649 0.057 Uiso 1 1 calc R . .
C96 C 0.2824(4) 0.8083(4) 0.8629(3) 0.0399(15) Uani 1 1 d . . .
H96 H 0.2921 0.7783 0.9057 0.048 Uiso 1 1 calc R . .
C97 C 0.0310(6) 0.8755(6) 0.7890(5) 0.085(3) Uani 1 1 d . . .
H97A H -0.0200 0.8922 0.7635 0.127 Uiso 1 1 calc R . .
H97B H 0.0152 0.9018 0.8232 0.127 Uiso 1 1 calc R . .
H97C H 0.0466 0.8208 0.8081 0.127 Uiso 1 1 calc R . .
C101 C 0.5964(4) 0.6703(3) 0.9477(3) 0.0314(13) Uani 1 1 d . . .
C102 C 0.6617(5) 0.6631(4) 0.9853(3) 0.0412(16) Uani 1 1 d . . .
H10A H 0.6749 0.7069 0.9849 0.049 Uiso 1 1 calc R . .
C103 C 0.7082(5) 0.5930(4) 1.0235(4) 0.0480(18) Uani 1 1 d . . .
H10B H 0.7534 0.5896 1.0478 0.058 Uiso 1 1 calc R . .
C104 C 0.6884(5) 0.5283(4) 1.0260(4) 0.0459(17) Uani 1 1 d . . .
C105 C 0.6232(5) 0.5341(4) 0.9894(4) 0.0491(18) Uani 1 1 d . . .
H10C H 0.6090 0.4904 0.9908 0.059 Uiso 1 1 calc R . .
C106 C 0.5784(5) 0.6043(4) 0.9503(3) 0.0417(16) Uani 1 1 d . . .
H10D H 0.5347 0.6074 0.9249 0.050 Uiso 1 1 calc R . .
C107 C 0.7171(6) 0.3938(4) 1.0718(5) 0.073(3) Uani 1 1 d . . .
H10E H 0.7569 0.3510 1.1005 0.109 Uiso 1 1 calc R . .
H10F H 0.7255 0.3843 1.0292 0.109 Uiso 1 1 calc R . .
H10G H 0.6549 0.3999 1.0896 0.109 Uiso 1 1 calc R . .
C110 C 0.4532(4) 0.9202(4) 0.9546(3) 0.0347(14) Uani 1 1 d . . .
H11A H 0.4166 0.9311 0.9922 0.042 Uiso 1 1 calc R . .
C111 C 0.3246(4) 0.9903(3) 0.8929(3) 0.0324(14) Uani 1 1 d . . .
C112 C 0.2958(5) 1.0624(4) 0.8518(4) 0.0444(17) Uani 1 1 d . . .
H11B H 0.3380 1.0873 0.8291 0.053 Uiso 1 1 calc R . .
C113 C 0.2059(5) 1.0978(4) 0.8441(4) 0.0496(19) Uani 1 1 d . . .
H11C H 0.1869 1.1470 0.8161 0.060 Uiso 1 1 calc R . .
C114 C 0.1423(4) 1.0621(4) 0.8771(3) 0.0382(15) Uani 1 1 d . . .
C115 C 0.1712(4) 0.9897(4) 0.9186(3) 0.0434(17) Uani 1 1 d . . .
H11D H 0.1290 0.9649 0.9415 0.052 Uiso 1 1 calc R . .
C116 C 0.2611(4) 0.9543(4) 0.9262(3) 0.0419(16) Uani 1 1 d . . .
H11E H 0.2803 0.9051 0.9542 0.050 Uiso 1 1 calc R . .
C117 C -0.0107(5) 1.0637(5) 0.8935(4) 0.0531(19) Uani 1 1 d . . .
H11F H -0.0703 1.0985 0.8832 0.080 Uiso 1 1 calc R . .
H11G H -0.0090 1.0459 0.9404 0.080 Uiso 1 1 calc R . .
H11H H 0.0029 1.0204 0.8755 0.080 Uiso 1 1 calc R . .
C121 C 0.5722(4) 0.8361(4) 1.0210(3) 0.0378(15) Uani 1 1 d . A .
C122 C 0.6545(5) 0.8369(4) 1.0322(3) 0.0455(17) Uani 1 1 d . . .
H12B H 0.6813 0.8718 1.0029 0.055 Uiso 1 1 calc R . .
C123 C 0.6974(5) 0.7878(5) 1.0852(4) 0.059(2) Uani 1 1 d . A .
H12C H 0.7537 0.7889 1.0917 0.071 Uiso 1 1 calc R . .
C124 C 0.6595(5) 0.7370(5) 1.1289(3) 0.061(2) Uani 1 1 d D . .
C125 C 0.5739(6) 0.7386(5) 1.1211(4) 0.065(2) Uani 1 1 d . A .
H12D H 0.5454 0.7065 1.1527 0.078 Uiso 1 1 calc R . .
C126 C 0.5307(5) 0.7872(4) 1.0670(3) 0.0515(19) Uani 1 1 d . . .
H12E H 0.4735 0.7873 1.0612 0.062 Uiso 1 1 calc R A .
O12A O 0.677(5) 0.684(2) 1.1877(15) 0.077(3) Uani 0.146(14) 1 d PD A 1
C127 C 0.682(5) 0.6081(18) 1.191(4) 0.115(6) Uani 0.146(14) 1 d PD A 1
H12F H 0.6459 0.5895 1.2302 0.173 Uiso 0.146(14) 1 calc PR A 1
H12G H 0.7438 0.5753 1.1932 0.173 Uiso 0.146(14) 1 calc PR A 1
H12H H 0.6582 0.6077 1.1532 0.173 Uiso 0.146(14) 1 calc PR A 1
O12B O 0.7037(5) 0.6827(5) 1.1798(3) 0.077(3) Uani 0.854(14) 1 d PD A 2
C128 C 0.7904(7) 0.6829(9) 1.1880(6) 0.115(6) Uani 0.854(14) 1 d PD A 2
H12I H 0.8087 0.6498 1.2301 0.173 Uiso 0.854(14) 1 calc PR A 2
H12J H 0.7879 0.7345 1.1855 0.173 Uiso 0.854(14) 1 calc PR A 2
H12K H 0.8338 0.6645 1.1539 0.173 Uiso 0.854(14) 1 calc PR A 2
C130 C 0.6265(4) 0.9917(4) 0.8063(3) 0.0324(14) Uani 1 1 d . . .
H13B H 0.6525 1.0312 0.7920 0.039 Uiso 1 1 calc R . .
C131 C 0.4985(4) 1.0732(3) 0.7479(3) 0.0289(13) Uani 1 1 d . B .
C132 C 0.4895(5) 1.1412(4) 0.7602(3) 0.0420(16) Uani 1 1 d . . .
H13C H 0.5213 1.1415 0.7926 0.050 Uiso 1 1 calc R . .
C133 C 0.4344(5) 1.2089(4) 0.7254(3) 0.0465(18) Uani 1 1 d . B .
H13D H 0.4309 1.2552 0.7330 0.056 Uiso 1 1 calc R . .
C134 C 0.3843(4) 1.2099(3) 0.6796(3) 0.0406(16) Uani 1 1 d D . .
C135 C 0.3930(4) 1.1412(4) 0.6667(3) 0.0376(15) Uani 1 1 d . B .
H13E H 0.3604 1.1408 0.6348 0.045 Uiso 1 1 calc R . .
C136 C 0.4499(4) 1.0736(4) 0.7012(3) 0.0341(14) Uani 1 1 d . . .
H13F H 0.4555 1.0272 0.6926 0.041 Uiso 1 1 calc R B .
O13A O 0.310(4) 1.270(3) 0.657(4) 0.050(3) Uani 0.12(3) 1 d PD B 1
C137 C 0.278(9) 1.343(4) 0.671(5) 0.068(4) Uani 0.12(3) 1 d PD B 1
H13G H 0.2261 1.3750 0.6467 0.102 Uiso 0.12(3) 1 calc PR B 1
H13H H 0.3250 1.3663 0.6585 0.102 Uiso 0.12(3) 1 calc PR B 1
H13I H 0.2600 1.3362 0.7172 0.102 Uiso 0.12(3) 1 calc PR B 1
O13B O 0.3263(7) 1.2729(4) 0.6424(5) 0.050(3) Uani 0.88(3) 1 d PD B 2
C138 C 0.3286(12) 1.3442(5) 0.6472(7) 0.068(4) Uani 0.88(3) 1 d PD B 2
H13J H 0.2899 1.3856 0.6168 0.102 Uiso 0.88(3) 1 calc PR B 2
H13K H 0.3900 1.3460 0.6370 0.102 Uiso 0.88(3) 1 calc PR B 2
H13L H 0.3075 1.3493 0.6912 0.102 Uiso 0.88(3) 1 calc PR B 2
C141 C 0.7438(4) 0.9199(4) 0.8767(3) 0.0322(14) Uani 1 1 d . . .
C142 C 0.8081(4) 0.8495(4) 0.8938(3) 0.0393(15) Uani 1 1 d . . .
H14A H 0.8044 0.8081 0.8814 0.047 Uiso 1 1 calc R . .
C143 C 0.8785(5) 0.8385(4) 0.9290(3) 0.0434(16) Uani 1 1 d . . .
H14B H 0.9212 0.7898 0.9412 0.052 Uiso 1 1 calc R . .
C144 C 0.8854(4) 0.8992(4) 0.9459(3) 0.0394(16) Uani 1 1 d . . .
C145 C 0.8218(5) 0.9702(4) 0.9291(3) 0.0431(16) Uani 1 1 d . . .
H14C H 0.8267 1.0116 0.9408 0.052 Uiso 1 1 calc R . .
C146 C 0.7513(4) 0.9807(4) 0.8953(3) 0.0376(15) Uani 1 1 d . . .
H14D H 0.7078 1.0291 0.8845 0.045 Uiso 1 1 calc R . .
C147 C 1.0093(6) 0.8206(6) 1.0074(5) 0.079(3) Uani 1 1 d . . .
H14E H 1.0550 0.8243 1.0291 0.118 Uiso 1 1 calc R . .
H14F H 1.0381 0.7944 0.9735 0.118 Uiso 1 1 calc R . .
H14G H 0.9732 0.7923 1.0387 0.118 Uiso 1 1 calc R . .
P1 P 0.27941(17) 0.75264(18) 1.07770(12) 0.0769(8) Uani 1 1 d . . .
P2 P 0.28401(18) 0.87998(16) 1.39203(13) 0.0778(7) Uani 1 1 d D D .
F1A F 0.192(2) 0.7977(9) 1.045(3) 0.230(8) Uani 0.27(8) 1 d PD C 1
F2A F 0.345(4) 0.7066(5) 1.134(2) 0.090(5) Uani 0.27(8) 1 d PD C 1
F3A F 0.364(3) 0.756(2) 1.026(2) 0.110(5) Uani 0.27(8) 1 d PD C 1
F4A F 0.222(5) 0.739(3) 1.144(2) 0.169(8) Uani 0.27(8) 1 d PD C 1
F1B F 0.2104(17) 0.8009(6) 1.0275(14) 0.230(8) Uani 0.73(8) 1 d PD C 2
F2B F 0.3625(17) 0.7081(4) 1.1208(13) 0.090(5) Uani 0.73(8) 1 d PD C 2
F3B F 0.3482(16) 0.7659(11) 1.0162(10) 0.110(5) Uani 0.73(8) 1 d PD C 2
F4B F 0.200(2) 0.7520(13) 1.1307(14) 0.169(8) Uani 0.73(8) 1 d PD C 2
F5 F 0.2816(6) 0.6800(5) 1.0668(4) 0.236(6) Uani 1 1 d D C .
F6 F 0.2820(5) 0.8278(4) 1.0899(4) 0.185(4) Uani 1 1 d D C .
F7 F 0.2829(6) 0.9249(7) 1.3191(3) 0.200(5) Uani 1 1 d D . .
F8 F 0.3812(4) 0.8763(5) 1.3946(4) 0.139(3) Uani 1 1 d D . .
F9 F 0.2816(4) 0.8373(4) 1.4640(3) 0.109(2) Uani 1 1 d D . .
F10 F 0.1828(4) 0.8879(5) 1.3953(4) 0.135(3) Uani 1 1 d D . .
F11 F 0.3113(9) 0.8022(4) 1.3747(5) 0.206(5) Uani 1 1 d D . .
F12 F 0.2566(7) 0.9581(4) 1.4092(6) 0.201(5) Uani 1 1 d D . .
Cl1 Cl 0.1785(2) 0.53384(18) 1.11134(19) 0.1181(11) Uani 1 1 d D . .
C1S C 0.0985(5) 0.6222(5) 1.0862(5) 0.091(3) Uani 1 1 d D . .
H1SA H 0.1280 0.6573 1.0553 0.110 Uiso 1 1 calc R . .
H1SB H 0.0716 0.6431 1.1239 0.110 Uiso 1 1 calc R . .
Cl2 Cl 0.0141(3) 0.6164(3) 1.0495(2) 0.1533(16) Uani 1 1 d D . .
Cl3 Cl -0.3068(3) 0.4038(4) 1.2581(2) 0.183(2) Uani 1 1 d D . .
C2S C -0.2315(9) 0.3653(6) 1.3172(7) 0.135(5) Uani 1 1 d D . .
H2S1 H -0.1819 0.3225 1.3059 0.163 Uiso 1 1 calc R . .
H2S2 H -0.2622 0.3456 1.3591 0.163 Uiso 1 1 calc R . .
Cl4 Cl -0.1881(3) 0.4337(3) 1.3246(3) 0.177(2) Uani 1 1 d D . .
Cl5A Cl 0.3467(16) 0.7402(13) 1.3070(12) 0.1384(19) Uani 0.176(5) 1 d PD D 1
C3SA C 0.359(7) 0.676(3) 1.2621(12) 0.107(5) Uani 0.176(5) 1 d PD D 1
H3S1 H 0.4197 0.6648 1.2387 0.128 Uiso 0.176(5) 1 calc PR D 1
H3S2 H 0.3149 0.6981 1.2299 0.128 Uiso 0.176(5) 1 calc PR D 1
Cl6A Cl 0.3451(19) 0.5910(15) 1.3130(14) 0.163(3) Uani 0.176(5) 1 d PD D 1
Cl5B Cl 0.4589(3) 0.6389(3) 1.2850(2) 0.1384(19) Uani 0.824(5) 1 d PD D 2
C3SB C 0.3445(5) 0.6897(6) 1.2801(7) 0.107(5) Uani 0.824(5) 1 d PD D 2
H3S3 H 0.3245 0.7228 1.3100 0.128 Uiso 0.824(5) 1 calc PR D 2
H3S4 H 0.3344 0.7221 1.2358 0.128 Uiso 0.824(5) 1 calc PR D 2
Cl6B Cl 0.2829(4) 0.6260(4) 1.3003(3) 0.163(3) Uani 0.824(5) 1 d PD D 2

loop_
_atom_site_aniso_label
_atom_site_aniso_U_11
_atom_site_aniso_U_22
_atom_site_aniso_U_33
_atom_site_aniso_U_23
_atom_site_aniso_U_13
_atom_site_aniso_U_12
Mo2 0.0244(3) 0.0207(2) 0.0212(3) -0.00529(19) 0.00024(19) -0.0102(2)
Mo1 0.0243(3) 0.0197(2) 0.0204(3) -0.00537(19) 0.00081(18) -0.00957(19)
Mo4 0.0260(3) 0.0276(3) 0.0199(3) -0.0063(2) -0.00184(19) -0.0062(2)
Mo3 0.0272(3) 0.0290(3) 0.0191(3) -0.0062(2) -0.00259(19) -0.0071(2)
N2 0.024(2) 0.028(3) 0.021(2) -0.012(2) -0.0018(19) -0.003(2)
N1 0.024(2) 0.020(2) 0.021(2) -0.0055(19) 0.0007(18) -0.0064(19)
N4 0.027(3) 0.019(2) 0.028(3) -0.005(2) -0.006(2) -0.006(2)
N3 0.026(2) 0.025(2) 0.026(3) -0.009(2) -0.0034(19) -0.009(2)
N6 0.031(3) 0.031(3) 0.025(3) -0.007(2) 0.006(2) -0.017(2)
N5 0.034(3) 0.026(2) 0.024(3) -0.009(2) 0.002(2) -0.015(2)
N8 0.026(2) 0.028(3) 0.026(3) -0.010(2) -0.0026(19) -0.011(2)
N7 0.027(3) 0.023(2) 0.029(3) -0.008(2) -0.003(2) -0.007(2)
N10 0.029(3) 0.034(3) 0.024(3) -0.008(2) 0.000(2) -0.012(2)
N9 0.035(3) 0.026(3) 0.028(3) -0.004(2) -0.005(2) -0.008(2)
N12 0.027(3) 0.037(3) 0.025(3) -0.011(2) 0.000(2) -0.004(2)
N11 0.032(3) 0.042(3) 0.022(3) -0.009(2) -0.004(2) -0.006(2)
N14 0.036(3) 0.026(3) 0.025(3) -0.005(2) -0.003(2) -0.010(2)
N13 0.035(3) 0.033(3) 0.026(3) -0.009(2) -0.003(2) -0.014(2)
O1 0.026(2) 0.0221(19) 0.024(2) -0.0074(16) 0.0008(16) -0.0101(16)
O2 0.023(2) 0.026(2) 0.021(2) -0.0052(16) -0.0039(15) -0.0042(16)
O3 0.041(2) 0.023(2) 0.037(3) 0.0014(18) -0.0076(19) -0.0098(19)
O4 0.073(4) 0.047(3) 0.090(4) -0.003(3) -0.035(3) -0.040(3)
O5 0.064(3) 0.077(4) 0.031(3) 0.004(3) 0.008(2) -0.040(3)
O6 0.052(3) 0.029(2) 0.076(4) -0.026(2) 0.017(3) -0.017(2)
O7 0.045(3) 0.056(3) 0.073(4) -0.035(3) 0.013(2) -0.035(2)
O8 0.077(4) 0.029(3) 0.062(4) 0.011(2) -0.032(3) -0.012(3)
O9 0.041(3) 0.090(4) 0.064(4) -0.013(3) -0.014(3) -0.023(3)
O10 0.077(4) 0.040(3) 0.067(4) 0.010(3) -0.032(3) -0.009(3)
O11 0.035(3) 0.050(3) 0.048(3) 0.004(2) -0.007(2) -0.011(2)
O14 0.050(3) 0.072(4) 0.062(4) -0.019(3) -0.024(3) -0.021(3)
O19 0.031(3) 0.101(5) 0.105(5) -0.036(4) -0.027(3) 0.011(3)
O20 0.054(3) 0.045(3) 0.064(4) -0.004(3) 0.021(3) -0.026(2)
C2 0.027(3) 0.023(3) 0.023(3) -0.006(2) -0.001(2) -0.011(2)
C1 0.016(3) 0.028(3) 0.024(3) -0.008(2) -0.004(2) -0.004(2)
C11 0.029(3) 0.032(3) 0.027(3) -0.015(3) -0.005(2) -0.005(3)
C12 0.035(4) 0.045(4) 0.034(4) -0.014(3) -0.003(3) -0.013(3)
C13 0.027(3) 0.066(5) 0.050(4) -0.028(4) -0.004(3) -0.014(3)
C14 0.031(4) 0.068(5) 0.062(5) -0.037(4) -0.008(3) -0.002(4)
C15 0.050(5) 0.043(4) 0.061(5) -0.015(4) -0.020(4) 0.005(4)
C16 0.036(4) 0.040(4) 0.036(4) -0.010(3) -0.008(3) -0.005(3)
C17 0.050(6) 0.130(10) 0.128(11) -0.033(9) -0.043(6) 0.017(6)
C21 0.028(3) 0.029(3) 0.016(3) -0.007(2) -0.002(2) -0.012(2)
C22 0.031(3) 0.037(3) 0.028(3) 0.000(3) -0.001(3) -0.012(3)
C23 0.042(4) 0.029(3) 0.040(4) 0.000(3) 0.000(3) -0.010(3)
C24 0.045(4) 0.035(4) 0.031(4) -0.005(3) 0.010(3) -0.019(3)
C25 0.028(3) 0.038(3) 0.035(4) -0.011(3) 0.002(3) -0.012(3)
C26 0.034(3) 0.028(3) 0.028(3) -0.008(3) -0.002(2) -0.010(3)
C27 0.081(6) 0.040(4) 0.079(7) 0.004(4) 0.019(5) -0.028(4)
C30 0.025(3) 0.026(3) 0.026(3) -0.010(2) -0.002(2) -0.007(2)
C31 0.024(3) 0.021(3) 0.024(3) -0.003(2) 0.000(2) -0.007(2)
C32 0.031(3) 0.027(3) 0.026(3) -0.007(2) -0.003(2) -0.009(3)
C33 0.030(3) 0.030(3) 0.026(3) -0.002(3) -0.007(2) -0.008(3)
C34 0.032(3) 0.024(3) 0.021(3) -0.002(2) -0.002(2) -0.006(2)
C35 0.041(4) 0.026(3) 0.050(4) -0.002(3) -0.016(3) -0.014(3)
C36 0.032(3) 0.029(3) 0.048(4) -0.002(3) -0.019(3) -0.008(3)
C37 0.043(4) 0.033(4) 0.047(4) -0.002(3) -0.004(3) -0.016(3)
C41 0.023(3) 0.026(3) 0.031(3) -0.012(2) 0.004(2) -0.012(2)
C42 0.028(3) 0.028(3) 0.030(3) -0.009(3) -0.002(2) -0.008(2)
C43 0.039(4) 0.030(3) 0.037(4) -0.004(3) 0.001(3) -0.020(3)
C44 0.044(4) 0.032(4) 0.063(5) -0.009(3) -0.011(3) -0.019(3)
C45 0.047(4) 0.039(4) 0.044(4) -0.004(3) -0.019(3) -0.020(3)
C46 0.031(3) 0.032(3) 0.034(4) -0.004(3) -0.009(3) -0.010(3)
C47 0.087(6) 0.053(5) 0.095(7) -0.007(5) -0.026(5) -0.049(5)
C50 0.034(3) 0.032(3) 0.026(3) -0.010(3) -0.001(2) -0.013(3)
C51 0.031(3) 0.032(3) 0.023(3) -0.009(2) 0.008(2) -0.017(3)
C52 0.037(4) 0.046(4) 0.024(3) 0.001(3) 0.001(3) -0.017(3)
C53 0.038(4) 0.054(4) 0.038(4) -0.006(3) 0.006(3) -0.025(3)
C54 0.051(4) 0.041(4) 0.023(3) -0.004(3) 0.010(3) -0.028(3)
C55 0.055(4) 0.041(4) 0.025(3) 0.004(3) -0.001(3) -0.025(3)
C56 0.034(4) 0.047(4) 0.031(4) -0.006(3) 0.002(3) -0.017(3)
C57 0.075(7) 0.165(11) 0.051(6) 0.031(6) 0.000(5) -0.077(7)
C61 0.035(3) 0.025(3) 0.025(3) -0.012(2) 0.000(2) -0.014(3)
C62 0.046(4) 0.039(4) 0.054(4) -0.022(3) 0.020(3) -0.028(3)
C63 0.042(4) 0.048(4) 0.073(5) -0.037(4) 0.028(4) -0.018(3)
C64 0.044(4) 0.031(3) 0.036(4) -0.011(3) 0.005(3) -0.018(3)
C65 0.034(3) 0.033(3) 0.036(4) -0.012(3) 0.004(3) -0.018(3)
C66 0.033(3) 0.034(3) 0.032(3) -0.015(3) 0.006(3) -0.013(3)
C67 0.054(5) 0.036(4) 0.068(5) -0.017(4) 0.008(4) -0.024(3)
C70 0.022(3) 0.032(3) 0.034(3) -0.009(3) -0.001(2) -0.007(3)
C71 0.028(3) 0.029(3) 0.024(3) -0.006(2) -0.004(2) -0.013(2)
C72 0.028(3) 0.030(3) 0.038(4) -0.007(3) -0.001(3) -0.011(3)
C73 0.040(4) 0.026(3) 0.047(4) -0.011(3) 0.000(3) -0.013(3)
C74 0.046(4) 0.043(4) 0.043(4) -0.019(3) 0.004(3) -0.031(3)
C75 0.032(4) 0.045(4) 0.068(5) -0.029(4) 0.010(3) -0.018(3)
C76 0.034(4) 0.040(4) 0.056(4) -0.027(3) 0.007(3) -0.017(3)
C77 0.067(5) 0.050(4) 0.066(5) -0.026(4) 0.003(4) -0.037(4)
C81 0.023(3) 0.024(3) 0.031(3) -0.007(2) 0.000(2) -0.004(2)
C82 0.048(4) 0.031(3) 0.038(4) -0.001(3) -0.018(3) -0.017(3)
C83 0.053(4) 0.028(3) 0.040(4) -0.011(3) -0.008(3) -0.014(3)
C84 0.049(4) 0.028(3) 0.041(4) -0.002(3) -0.006(3) -0.009(3)
C85 0.062(5) 0.039(4) 0.056(5) -0.002(3) -0.031(4) -0.012(4)
C86 0.059(5) 0.035(4) 0.045(4) -0.009(3) -0.014(3) -0.019(3)
C87 0.109(7) 0.025(4) 0.068(6) 0.003(4) -0.021(5) -0.018(4)
C90 0.040(4) 0.032(3) 0.023(3) -0.002(3) -0.002(3) -0.015(3)
C91 0.030(3) 0.035(3) 0.033(3) -0.012(3) -0.003(3) -0.010(3)
C92 0.029(3) 0.044(4) 0.029(3) -0.006(3) 0.000(3) -0.009(3)
C93 0.040(4) 0.053(4) 0.036(4) -0.007(3) -0.008(3) -0.007(3)
C94 0.036(4) 0.048(4) 0.045(4) -0.013(3) -0.010(3) -0.008(3)
C95 0.035(4) 0.055(4) 0.056(5) -0.014(4) 0.004(3) -0.022(3)
C96 0.038(4) 0.048(4) 0.035(4) -0.007(3) -0.003(3) -0.018(3)
C97 0.054(6) 0.100(8) 0.106(8) -0.009(6) -0.019(5) -0.041(5)
C101 0.035(3) 0.030(3) 0.024(3) 0.001(3) -0.003(2) -0.011(3)
C102 0.051(4) 0.032(4) 0.040(4) -0.007(3) -0.008(3) -0.012(3)
C103 0.049(4) 0.051(4) 0.045(4) -0.008(3) -0.026(3) -0.010(4)
C104 0.048(4) 0.034(4) 0.045(4) -0.002(3) -0.010(3) -0.004(3)
C105 0.060(5) 0.038(4) 0.047(4) -0.003(3) -0.006(4) -0.020(4)
C106 0.050(4) 0.037(4) 0.037(4) -0.003(3) -0.014(3) -0.013(3)
C107 0.088(7) 0.041(5) 0.066(6) 0.015(4) -0.017(5) -0.011(4)
C110 0.039(4) 0.042(4) 0.024(3) -0.014(3) 0.001(3) -0.011(3)
C111 0.033(3) 0.036(3) 0.025(3) -0.013(3) 0.000(2) -0.005(3)
C112 0.038(4) 0.036(4) 0.051(4) -0.003(3) 0.000(3) -0.009(3)
C113 0.044(4) 0.033(4) 0.058(5) 0.008(3) -0.008(3) -0.010(3)
C114 0.037(4) 0.041(4) 0.029(3) -0.006(3) 0.000(3) -0.008(3)
C115 0.037(4) 0.047(4) 0.039(4) -0.005(3) 0.008(3) -0.015(3)
C116 0.043(4) 0.042(4) 0.027(3) 0.003(3) 0.000(3) -0.007(3)
C117 0.041(4) 0.066(5) 0.046(5) -0.004(4) -0.003(3) -0.019(4)
C121 0.036(4) 0.053(4) 0.020(3) -0.015(3) -0.002(3) -0.005(3)
C122 0.045(4) 0.066(5) 0.028(4) -0.016(3) -0.003(3) -0.018(4)
C123 0.042(4) 0.095(6) 0.036(4) -0.025(4) -0.006(3) -0.011(4)
C124 0.045(5) 0.087(6) 0.029(4) -0.010(4) -0.004(3) 0.001(4)
C125 0.059(5) 0.081(6) 0.032(4) 0.007(4) 0.005(4) -0.017(4)
C126 0.048(4) 0.065(5) 0.033(4) -0.007(4) 0.001(3) -0.015(4)
O12A 0.043(6) 0.108(5) 0.042(4) 0.013(3) -0.010(3) -0.002(4)
C127 0.070(8) 0.153(14) 0.080(9) 0.016(9) -0.035(7) -0.008(8)
O12B 0.043(6) 0.108(5) 0.042(4) 0.013(3) -0.010(3) -0.002(4)
C128 0.070(8) 0.153(14) 0.080(9) 0.016(9) -0.035(7) -0.008(8)
C130 0.044(4) 0.036(3) 0.022(3) -0.005(3) -0.002(3) -0.021(3)
C131 0.037(3) 0.030(3) 0.019(3) -0.001(2) -0.004(2) -0.012(3)
C132 0.061(5) 0.035(4) 0.034(4) -0.005(3) -0.016(3) -0.017(3)
C133 0.074(5) 0.026(3) 0.042(4) -0.011(3) -0.012(4) -0.013(3)
C134 0.053(4) 0.036(4) 0.030(4) -0.002(3) -0.006(3) -0.014(3)
C135 0.040(4) 0.043(4) 0.029(3) -0.003(3) -0.006(3) -0.016(3)
C136 0.041(4) 0.031(3) 0.030(3) -0.008(3) 0.001(3) -0.015(3)
O13A 0.070(5) 0.035(3) 0.037(5) -0.001(3) -0.013(4) -0.008(3)
C137 0.108(11) 0.037(5) 0.044(7) 0.000(4) -0.021(7) -0.008(6)
O13B 0.070(5) 0.035(3) 0.037(5) -0.001(3) -0.013(4) -0.008(3)
C138 0.108(11) 0.037(5) 0.044(7) 0.000(4) -0.021(7) -0.008(6)
C141 0.038(3) 0.039(4) 0.023(3) -0.005(3) 0.000(3) -0.019(3)
C142 0.042(4) 0.048(4) 0.033(4) -0.017(3) -0.007(3) -0.013(3)
C143 0.036(4) 0.052(4) 0.040(4) -0.011(3) -0.007(3) -0.010(3)
C144 0.037(4) 0.054(4) 0.034(4) -0.014(3) -0.002(3) -0.022(3)
C145 0.052(4) 0.051(4) 0.038(4) -0.016(3) -0.002(3) -0.027(4)
C146 0.043(4) 0.036(4) 0.031(4) -0.003(3) -0.004(3) -0.015(3)
C147 0.056(5) 0.095(7) 0.094(7) -0.043(6) -0.034(5) -0.004(5)
P1 0.0619(15) 0.098(2) 0.0521(15) 0.0099(13) -0.0061(11) -0.0275(14)
P2 0.0771(18) 0.0786(18) 0.0747(18) -0.0148(14) -0.0076(13) -0.0249(14)
F1A 0.042(6) 0.443(18) 0.087(10) 0.102(9) -0.004(8) -0.081(7)
F2A 0.095(8) 0.089(4) 0.051(8) 0.017(3) -0.008(8) -0.016(4)
F3A 0.055(7) 0.210(8) 0.047(6) -0.004(6) -0.014(6) -0.039(6)
F4A 0.108(13) 0.217(11) 0.088(9) 0.038(9) 0.027(10) -0.020(10)
F1B 0.042(6) 0.443(18) 0.087(10) 0.102(9) -0.004(8) -0.081(7)
F2B 0.095(8) 0.089(4) 0.051(8) 0.017(3) -0.008(8) -0.016(4)
F3B 0.055(7) 0.210(8) 0.047(6) -0.004(6) -0.014(6) -0.039(6)
F4B 0.108(13) 0.217(11) 0.088(9) 0.038(9) 0.027(10) -0.020(10)
F5 0.239(13) 0.188(11) 0.358(18) -0.105(11) -0.091(12) -0.098(10)
F6 0.214(10) 0.099(6) 0.218(11) -0.058(7) -0.005(8) -0.012(6)
F7 0.159(7) 0.341(14) 0.071(5) 0.074(7) -0.024(5) -0.143(9)
F8 0.083(5) 0.179(8) 0.130(6) 0.022(5) -0.018(4) -0.058(5)
F9 0.124(5) 0.121(5) 0.096(5) -0.036(4) 0.039(4) -0.073(4)
F10 0.117(6) 0.183(8) 0.120(6) -0.030(5) 0.004(5) -0.081(6)
F11 0.371(16) 0.108(6) 0.131(8) -0.063(6) -0.014(9) -0.046(8)
F12 0.242(11) 0.095(5) 0.283(13) -0.101(7) -0.168(10) 0.044(6)
Cl1 0.097(2) 0.088(2) 0.141(3) -0.017(2) 0.013(2) -0.0178(17)
C1S 0.087(8) 0.082(7) 0.097(8) -0.010(6) -0.009(6) -0.028(6)
Cl2 0.172(4) 0.158(4) 0.150(4) -0.021(3) -0.058(3) -0.069(3)
Cl3 0.142(4) 0.292(7) 0.139(4) -0.045(4) -0.018(3) -0.104(4)
C2S 0.109(10) 0.116(11) 0.179(16) -0.010(10) -0.058(10) -0.035(9)
Cl4 0.118(3) 0.250(6) 0.176(5) -0.093(4) -0.022(3) -0.038(3)
Cl5A 0.135(4) 0.166(4) 0.123(4) 0.014(3) -0.051(3) -0.082(3)
C3SA 0.133(13) 0.131(12) 0.061(9) -0.048(8) 0.012(8) -0.038(11)
Cl6A 0.156(5) 0.289(8) 0.108(3) -0.065(4) 0.035(4) -0.156(6)
Cl5B 0.135(4) 0.166(4) 0.123(4) 0.014(3) -0.051(3) -0.082(3)
C3SB 0.133(13) 0.131(12) 0.061(9) -0.048(8) 0.012(8) -0.038(11)
Cl6B 0.156(5) 0.289(8) 0.108(3) -0.065(4) 0.035(4) -0.156(6)

loop_
_atom_type_symbol
_atom_type_description
_atom_type_scat_dispersion_real
_atom_type_scat_dispersion_imag
_atom_type_scat_source
C C 0.0033 0.0016 'International Tables Vol C Tables 4.2.6.8 and 6.1.1.4'
H H 0.0000 0.0000 'International Tables Vol C Tables 4.2.6.8 and 6.1.1.4'
N N 0.0061 0.0033 'International Tables Vol C Tables 4.2.6.8 and 6.1.1.4'
O O 0.0106 0.0060 'International Tables Vol C Tables 4.2.6.8 and 6.1.1.4'
F F 0.0171 0.0103 'International Tables Vol C Tables 4.2.6.8 and 6.1.1.4'
P P 0.1023 0.0942 'International Tables Vol C Tables 4.2.6.8 and 6.1.1.4'
Mo Mo -1.6832 0.6857 'International Tables Vol C Tables 4.2.6.8 and 6.1.1.4'
Cl Cl 0.1484 0.1585 'International Tables Vol C Tables 4.2.6.8 and 6.1.1.4'

loop_
_geom_angle_atom_site_label_1
_geom_angle_atom_site_label_2
_geom_angle_atom_site_label_3
_geom_angle
_geom_angle_site_symmetry_1
_geom_angle_site_symmetry_3
_geom_angle_publ_flag
N8 Mo2 N4 171.01(17) . . ?
N8 Mo2 N6 93.37(18) . . ?
N4 Mo2 N6 92.36(18) . . ?
N8 Mo2 Mo1 93.50(13) . . ?
N4 Mo2 Mo1 93.25(12) . . ?
N6 Mo2 Mo1 91.58(13) . . ?
N8 Mo2 O1 87.11(16) . . ?
N4 Mo2 O1 86.57(16) . . ?
N6 Mo2 O1 174.79(16) . . ?
Mo1 Mo2 O1 93.57(10) . . ?
Mo2 Mo1 N5 93.52(12) . . ?
Mo2 Mo1 N3 91.23(12) . . ?
N5 Mo1 N3 90.34(18) . . ?
Mo2 Mo1 N7 91.76(12) . . ?
N5 Mo1 N7 90.84(18) . . ?
N3 Mo1 N7 176.71(18) . . ?
Mo2 Mo1 N1 90.25(12) . . ?
N5 Mo1 N1 176.17(17) . . ?
N3 Mo1 N1 88.95(17) . . ?
N7 Mo1 N1 89.67(17) . . ?
N12 Mo4 N14 92.37(19) . . ?
N12 Mo4 N10 88.74(19) . . ?
N14 Mo4 N10 175.13(19) . . ?
N12 Mo4 O2 173.65(17) . . ?
N14 Mo4 O2 89.68(17) . . ?
N10 Mo4 O2 88.74(16) . . ?
N12 Mo4 Mo3 92.13(14) . . ?
N14 Mo4 Mo3 92.60(14) . . ?
N10 Mo4 Mo3 92.10(13) . . ?
O2 Mo4 Mo3 93.78(10) . . ?
N13 Mo3 Mo4 91.88(14) . . ?
N13 Mo3 N11 91.25(19) . . ?
Mo4 Mo3 N11 92.02(14) . . ?
N13 Mo3 N9 175.41(19) . . ?
Mo4 Mo3 N9 92.68(13) . . ?
N11 Mo3 N9 89.1(2) . . ?
N13 Mo3 N2 89.75(18) . . ?
Mo4 Mo3 N2 89.59(12) . . ?
N11 Mo3 N2 178.08(19) . . ?
N9 Mo3 N2 89.75(18) . . ?
C2 N2 C11 121.0(5) . . ?
C2 N2 Mo3 117.7(4) . . ?
C11 N2 Mo3 120.7(3) . . ?
C1 N1 C21 122.3(5) . . ?
C1 N1 Mo1 116.8(4) . . ?
C21 N1 Mo1 120.0(3) . . ?
C30 N4 C31 121.8(5) . . ?
C30 N4 Mo2 118.1(4) . . ?
C31 N4 Mo2 120.0(3) . . ?
C30 N3 C41 118.0(5) . . ?
C30 N3 Mo1 118.0(4) . . ?
C41 N3 Mo1 123.7(4) . . ?
C50 N6 C51 115.6(5) . . ?
C50 N6 Mo2 117.8(4) . . ?
C51 N6 Mo2 126.5(4) . . ?
C50 N5 C61 119.5(5) . . ?
C50 N5 Mo1 115.5(4) . . ?
C61 N5 Mo1 124.6(4) . . ?
C70 N8 C71 119.2(5) . . ?
C70 N8 Mo2 118.1(4) . . ?
C71 N8 Mo2 122.7(4) . . ?
C70 N7 C81 116.4(5) . . ?
C70 N7 Mo1 116.0(4) . . ?
C81 N7 Mo1 127.4(4) . . ?
C90 N10 C91 120.4(5) . . ?
C90 N10 Mo4 118.7(4) . . ?
C91 N10 Mo4 120.6(4) . . ?
C90 N9 C101 118.4(5) . . ?
C90 N9 Mo3 115.9(4) . . ?
C101 N9 Mo3 125.7(4) . . ?
C110 N12 C111 121.0(5) . . ?
C110 N12 Mo4 117.8(4) . . ?
C111 N12 Mo4 118.8(4) . . ?
C110 N11 C121 122.2(5) . . ?
C110 N11 Mo3 116.4(4) . . ?
C121 N11 Mo3 118.6(4) . . ?
C130 N14 C131 120.7(5) . . ?
C130 N14 Mo4 118.0(4) . . ?
C131 N14 Mo4 121.0(4) . . ?
C130 N13 C141 119.8(5) . . ?
C130 N13 Mo3 118.0(4) . . ?
C141 N13 Mo3 121.8(4) . . ?
C1 O1 Mo2 116.5(3) . . ?
C2 O2 Mo4 117.1(3) . . ?
C34 O3 C37 117.6(5) . . ?
C44 O4 C47 116.8(6) . . ?
C54 O5 C57 118.5(6) . . ?
C64 O6 C67 117.3(5) . . ?
C74 O7 C77 116.4(5) . . ?
C84 O8 C87 116.5(6) . . ?
C94 O9 C97 117.0(7) . . ?
C104 O10 C107 117.1(6) . . ?
C114 O11 C117 117.1(5) . . ?
C144 O14 C147 116.7(6) . . ?
C14 O19 C17 117.4(8) . . ?
C24 O20 C27 117.2(6) . . ?
O2 C2 N2 121.8(5) . . ?
O2 C2 C1 116.5(5) . . ?
N2 C2 C1 121.7(5) . . ?
O1 C1 N1 122.8(5) . . ?
O1 C1 C2 116.5(5) . . ?
N1 C1 C2 120.7(5) . . ?
C16 C11 C12 118.9(6) . . ?
C16 C11 N2 120.6(5) . . ?
C12 C11 N2 120.1(5) . . ?
C13 C12 C11 120.8(7) . . ?
C12 C13 C14 120.0(7) . . ?
O19 C14 C15 125.0(8) . . ?
O19 C14 C13 115.6(7) . . ?
C15 C14 C13 119.4(6) . . ?
C14 C15 C16 120.3(7) . . ?
C11 C16 C15 120.6(7) . . ?
C22 C21 C26 119.2(5) . . ?
C22 C21 N1 119.4(5) . . ?
C26 C21 N1 120.8(5) . . ?
C21 C22 C23 120.5(6) . . ?
C24 C23 C22 119.3(6) . . ?
O20 C24 C25 115.7(6) . . ?
O20 C24 C23 124.1(6) . . ?
C25 C24 C23 120.2(6) . . ?
C26 C25 C24 120.5(6) . . ?
C25 C26 C21 120.3(6) . . ?
N4 C30 N3 119.4(5) . . ?
C36 C31 C32 117.7(5) . . ?
C36 C31 N4 117.8(5) . . ?
C32 C31 N4 124.5(5) . . ?
C33 C32 C31 120.3(5) . . ?
C32 C33 C34 120.9(5) . . ?
C35 C34 O3 123.7(5) . . ?
C35 C34 C33 120.0(5) . . ?
O3 C34 C33 116.3(5) . . ?
C34 C35 C36 118.3(6) . . ?
C31 C36 C35 122.8(6) . . ?
C46 C41 C42 118.2(5) . . ?
C46 C41 N3 121.7(5) . . ?
C42 C41 N3 119.9(5) . . ?
C43 C42 C41 121.0(6) . . ?
C44 C43 C42 120.0(6) . . ?
O4 C44 C43 124.8(6) . . ?
O4 C44 C45 115.4(6) . . ?
C43 C44 C45 119.8(6) . . ?
C46 C45 C44 119.6(6) . . ?
C45 C46 C41 121.4(6) . . ?
N5 C50 N6 121.6(5) . . ?
C52 C51 C56 119.6(5) . . ?
C52 C51 N6 118.9(5) . . ?
C56 C51 N6 121.5(5) . . ?
C51 C52 C53 120.4(6) . . ?
C54 C53 C52 118.7(6) . . ?
O5 C54 C55 116.2(6) . . ?
O5 C54 C53 123.2(6) . . ?
C55 C54 C53 120.6(6) . . ?
C54 C55 C56 120.0(6) . . ?
C51 C56 C55 120.6(6) . . ?
C62 C61 C66 117.7(5) . . ?
C62 C61 N5 122.8(5) . . ?
C66 C61 N5 119.2(5) . . ?
C63 C62 C61 121.3(6) . . ?
C62 C63 C64 120.2(6) . . ?
O6 C64 C65 126.1(6) . . ?
O6 C64 C63 115.6(6) . . ?
C65 C64 C63 118.3(6) . . ?
C64 C65 C66 120.5(6) . . ?
C65 C66 C61 121.9(6) . . ?
N8 C70 N7 120.3(5) . . ?
C72 C71 C76 118.4(5) . . ?
C72 C71 N8 119.1(5) . . ?
C76 C71 N8 122.6(5) . . ?
C71 C72 C73 121.5(6) . . ?
C74 C73 C72 119.6(6) . . ?
O7 C74 C75 115.7(6) . . ?
O7 C74 C73 125.3(6) . . ?
C75 C74 C73 119.0(5) . . ?
C74 C75 C76 121.3(6) . . ?
C75 C76 C71 120.1(6) . . ?
C82 C81 C86 118.4(6) . . ?
C82 C81 N7 119.6(5) . . ?
C86 C81 N7 122.0(5) . . ?
C81 C82 C83 121.7(6) . . ?
C84 C83 C82 119.3(6) . . ?
C83 C84 O8 125.0(6) . . ?
C83 C84 C85 119.1(6) . . ?
O8 C84 C85 115.9(6) . . ?
C86 C85 C84 121.5(7) . . ?
C85 C86 C81 120.0(6) . . ?
N10 C90 N9 120.4(5) . . ?
C96 C91 C92 118.2(6) . . ?
C96 C91 N10 124.0(6) . . ?
C92 C91 N10 117.8(5) . . ?
C93 C92 C91 121.6(6) . . ?
C94 C93 C92 120.3(7) . . ?
O9 C94 C93 115.5(6) . . ?
O9 C94 C95 125.7(6) . . ?
C93 C94 C95 118.7(6) . . ?
C94 C95 C96 121.3(6) . . ?
C91 C96 C95 119.9(6) . . ?
C102 C101 C106 117.3(6) . . ?
C102 C101 N9 118.6(5) . . ?
C106 C101 N9 124.1(6) . . ?
C101 C102 C103 121.7(6) . . ?
C104 C103 C102 120.1(6) . . ?
O10 C104 C105 125.5(7) . . ?
O10 C104 C103 115.3(7) . . ?
C105 C104 C103 119.2(6) . . ?
C104 C105 C106 120.1(7) . . ?
C105 C106 C101 121.6(7) . . ?
N11 C110 N12 120.7(5) . . ?
C112 C111 C116 119.2(6) . . ?
C112 C111 N12 120.9(6) . . ?
C116 C111 N12 119.7(6) . . ?
C113 C112 C111 120.0(6) . . ?
C112 C113 C114 121.1(6) . . ?
O11 C114 C115 124.9(6) . . ?
O11 C114 C113 116.3(6) . . ?
C115 C114 C113 118.9(6) . . ?
C116 C115 C114 120.0(6) . . ?
C115 C116 C111 120.8(6) . . ?
C122 C121 C126 118.8(6) . . ?
C122 C121 N11 120.3(6) . . ?
C126 C121 N11 120.4(6) . . ?
C123 C122 C121 121.0(7) . . ?
C122 C123 C124 120.7(7) . . ?
C123 C124 O12B 122.3(7) . . ?
C123 C124 O12A 138(3) . . ?
O12B C124 O12A 18(3) . . ?
C123 C124 C125 119.4(6) . . ?
O12B C124 C125 118.3(8) . . ?
O12A C124 C125 102(3) . . ?
C126 C125 C124 120.1(7) . . ?
C125 C126 C121 119.8(7) . . ?
C124 O12A C127 117.2(13) . . ?
C124 O12B C128 117.6(7) . . ?
N14 C130 N13 119.5(5) . . ?
C132 C131 C136 119.1(6) . . ?
C132 C131 N14 122.9(5) . . ?
C136 C131 N14 117.7(5) . . ?
C131 C132 C133 120.5(6) . . ?
C134 C133 C132 121.0(6) . . ?
O13B C134 C133 126.8(7) . . ?
O13B C134 O13A 15(4) . . ?
C133 C134 O13A 124(3) . . ?
O13B C134 C135 114.3(7) . . ?
C133 C134 C135 118.9(6) . . ?
O13A C134 C135 115(3) . . ?
C136 C135 C134 119.6(6) . . ?
C131 C136 C135 120.9(6) . . ?
C134 O13A C137 127(7) . . ?
C134 O13B C138 114.5(8) . . ?
C142 C141 C146 118.3(6) . . ?
C142 C141 N13 119.0(6) . . ?
C146 C141 N13 122.4(6) . . ?
C141 C142 C143 121.1(6) . . ?
C144 C143 C142 119.6(7) . . ?
C143 C144 O14 124.0(6) . . ?
C143 C144 C145 120.2(6) . . ?
O14 C144 C145 115.8(6) . . ?
C146 C145 C144 120.1(6) . . ?
C145 C146 C141 120.6(6) . . ?
F5 P1 F1A 92.9(4) . . ?
F5 P1 F1B 92.6(4) . . ?
F1A P1 F1B 16.4(15) . . ?
F5 P1 F4B 92.4(4) . . ?
F1A P1 F4B 71.9(16) . . ?
F1B P1 F4B 88.3(8) . . ?
F5 P1 F4A 92.0(4) . . ?
F1A P1 F4A 89(3) . . ?
F1B P1 F4A 105(3) . . ?
F4B P1 F4A 17(3) . . ?
F5 P1 F6 177.3(4) . . ?
F1A P1 F6 89.7(4) . . ?
F1B P1 F6 89.7(4) . . ?
F4B P1 F6 89.1(4) . . ?
F4A P1 F6 88.8(4) . . ?
F5 P1 F3B 91.4(4) . . ?
F1A P1 F3B 98(3) . . ?
F1B P1 F3B 82(2) . . ?
F4B P1 F3B 170(2) . . ?
F4A P1 F3B 172(3) . . ?
F6 P1 F3B 87.5(4) . . ?
F5 P1 F3A 90.8(4) . . ?
F1A P1 F3A 110(4) . . ?
F1B P1 F3A 94(3) . . ?
F4B P1 F3A 176(2) . . ?
F4A P1 F3A 161(4) . . ?
F6 P1 F3A 87.5(4) . . ?
F3B P1 F3A 12(3) . . ?
F5 P1 F2A 90.4(4) . . ?
F1A P1 F2A 160(4) . . ?
F1B P1 F2A 175(3) . . ?
F4B P1 F2A 88(3) . . ?
F4A P1 F2A 71(4) . . ?
F6 P1 F2A 87.4(4) . . ?
F3B P1 F2A 102(2) . . ?
F3A P1 F2A 90(3) . . ?
F5 P1 F2B 90.3(4) . . ?
F1A P1 F2B 172(3) . . ?
F1B P1 F2B 170(2) . . ?
F4B P1 F2B 101(3) . . ?
F4A P1 F2B 84(4) . . ?
F6 P1 F2B 87.2(3) . . ?
F3B P1 F2B 88.8(8) . . ?
F3A P1 F2B 77(2) . . ?
F2A P1 F2B 13(3) . . ?
F9 P2 F8 89.0(4) . . ?
F9 P2 F10 87.6(4) . . ?
F8 P2 F10 174.0(5) . . ?
F9 P2 F11 88.8(5) . . ?
F8 P2 F11 94.7(6) . . ?
F10 P2 F11 90.2(6) . . ?
F9 P2 F7 178.0(5) . . ?
F8 P2 F7 92.7(4) . . ?
F10 P2 F7 90.6(4) . . ?
F11 P2 F7 92.1(6) . . ?
F9 P2 F12 91.4(5) . . ?
F8 P2 F12 85.4(6) . . ?
F10 P2 F12 89.7(5) . . ?
F11 P2 F12 179.8(6) . . ?
F7 P2 F12 87.7(7) . . ?
P2 F11 Cl5A 150.4(8) . . ?
Cl1 C1S Cl2 112.0(5) . . ?
Cl3 C2S Cl4 111.3(6) . . ?
C3SA Cl5A F11 166(2) . . ?
Cl5A C3SA Cl6A 110.6(8) . . ?
Cl6B C3SB Cl5B 109.5(6) . . ?

loop_
_geom_bond_atom_site_label_1
_geom_bond_atom_site_label_2
_geom_bond_distance
_geom_bond_site_symmetry_2
_geom_bond_publ_flag
Mo2 N8 2.093(5) . ?
Mo2 N4 2.102(5) . ?
Mo2 N6 2.117(5) . ?
Mo2 Mo1 2.1236(8) . ?
Mo2 O1 2.134(4) . ?
Mo1 N5 2.130(5) . ?
Mo1 N3 2.138(5) . ?
Mo1 N7 2.162(5) . ?
Mo1 N1 2.164(4) . ?
Mo4 N12 2.093(5) . ?
Mo4 N14 2.111(5) . ?
Mo4 N10 2.114(5) . ?
Mo4 O2 2.122(4) . ?
Mo4 Mo3 2.1254(8) . ?
Mo3 N13 2.123(5) . ?
Mo3 N11 2.131(5) . ?
Mo3 N9 2.152(5) . ?
Mo3 N2 2.175(4) . ?
N2 C2 1.302(7) . ?
N2 C11 1.440(7) . ?
N1 C1 1.317(7) . ?
N1 C21 1.432(7) . ?
N4 C30 1.322(7) . ?
N4 C31 1.434(7) . ?
N3 C30 1.329(7) . ?
N3 C41 1.437(7) . ?
N6 C50 1.327(7) . ?
N6 C51 1.444(7) . ?
N5 C50 1.324(7) . ?
N5 C61 1.425(7) . ?
N8 C70 1.333(7) . ?
N8 C71 1.432(7) . ?
N7 C70 1.346(7) . ?
N7 C81 1.429(7) . ?
N10 C90 1.318(7) . ?
N10 C91 1.432(7) . ?
N9 C90 1.336(8) . ?
N9 C101 1.431(7) . ?
N12 C110 1.319(8) . ?
N12 C111 1.443(8) . ?
N11 C110 1.303(8) . ?
N11 C121 1.431(8) . ?
N14 C130 1.324(8) . ?
N14 C131 1.429(7) . ?
N13 C130 1.328(8) . ?
N13 C141 1.429(8) . ?
O1 C1 1.265(6) . ?
O2 C2 1.274(6) . ?
O3 C34 1.378(7) . ?
O3 C37 1.426(7) . ?
O4 C44 1.371(8) . ?
O4 C47 1.419(9) . ?
O5 C54 1.366(7) . ?
O5 C57 1.408(10) . ?
O6 C64 1.359(7) . ?
O6 C67 1.432(8) . ?
O7 C74 1.367(7) . ?
O7 C77 1.403(8) . ?
O8 C84 1.374(8) . ?
O8 C87 1.427(9) . ?
O9 C94 1.360(8) . ?
O9 C97 1.409(10) . ?
O10 C104 1.370(8) . ?
O10 C107 1.437(10) . ?
O11 C114 1.358(8) . ?
O11 C117 1.434(8) . ?
O14 C144 1.378(8) . ?
O14 C147 1.405(10) . ?
O19 C14 1.362(8) . ?
O19 C17 1.418(13) . ?
O20 C24 1.375(7) . ?
O20 C27 1.431(9) . ?
C2 C1 1.533(7) . ?
C11 C16 1.374(9) . ?
C11 C12 1.397(9) . ?
C12 C13 1.362(9) . ?
C13 C14 1.394(11) . ?
C14 C15 1.378(11) . ?
C15 C16 1.381(9) . ?
C21 C22 1.388(8) . ?
C21 C26 1.397(8) . ?
C22 C23 1.389(9) . ?
C23 C24 1.389(9) . ?
C24 C25 1.383(9) . ?
C25 C26 1.368(8) . ?
C31 C36 1.374(8) . ?
C31 C32 1.397(8) . ?
C32 C33 1.375(8) . ?
C33 C34 1.389(8) . ?
C34 C35 1.372(8) . ?
C35 C36 1.400(8) . ?
C41 C46 1.391(8) . ?
C41 C42 1.392(8) . ?
C42 C43 1.386(8) . ?
C43 C44 1.381(9) . ?
C44 C45 1.396(9) . ?
C45 C46 1.379(8) . ?
C51 C52 1.374(8) . ?
C51 C56 1.378(9) . ?
C52 C53 1.405(9) . ?
C53 C54 1.386(9) . ?
C54 C55 1.370(9) . ?
C55 C56 1.380(9) . ?
C61 C62 1.376(8) . ?
C61 C66 1.386(8) . ?
C62 C63 1.371(9) . ?
C63 C64 1.416(9) . ?
C64 C65 1.364(8) . ?
C65 C66 1.374(8) . ?
C71 C72 1.384(8) . ?
C71 C76 1.385(8) . ?
C72 C73 1.387(8) . ?
C73 C74 1.382(9) . ?
C74 C75 1.379(9) . ?
C75 C76 1.381(9) . ?
C81 C82 1.378(8) . ?
C81 C86 1.393(9) . ?
C82 C83 1.396(9) . ?
C83 C84 1.374(9) . ?
C84 C85 1.390(10) . ?
C85 C86 1.369(9) . ?
C91 C96 1.380(9) . ?
C91 C92 1.393(9) . ?
C92 C93 1.378(9) . ?
C93 C94 1.377(10) . ?
C94 C95 1.378(10) . ?
C95 C96 1.399(9) . ?
C101 C102 1.379(9) . ?
C101 C106 1.386(9) . ?
C102 C103 1.384(9) . ?
C103 C104 1.379(10) . ?
C104 C105 1.374(10) . ?
C105 C106 1.385(9) . ?
C111 C112 1.377(9) . ?
C111 C116 1.394(9) . ?
C112 C113 1.368(9) . ?
C113 C114 1.391(9) . ?
C114 C115 1.387(9) . ?
C115 C116 1.368(9) . ?
C121 C122 1.381(9) . ?
C121 C126 1.394(10) . ?
C122 C123 1.364(10) . ?
C123 C124 1.365(12) . ?
C124 O12B 1.372(7) . ?
C124 O12A 1.377(10) . ?
C124 C125 1.392(11) . ?
C125 C126 1.380(10) . ?
O12A C127 1.418(10) . ?
O12B C128 1.425(8) . ?
C131 C132 1.373(9) . ?
C131 C136 1.380(8) . ?
C132 C133 1.377(9) . ?
C133 C134 1.375(9) . ?
C134 O13B 1.370(7) . ?
C134 O13A 1.379(10) . ?
C134 C135 1.394(9) . ?
C135 C136 1.385(9) . ?
O13A C137 1.421(10) . ?
O13B C138 1.427(8) . ?
C141 C142 1.377(9) . ?
C141 C146 1.401(9) . ?
C142 C143 1.390(9) . ?
C143 C144 1.374(10) . ?
C144 C145 1.379(10) . ?
C145 C146 1.376(9) . ?
P1 F5 1.483(9) . ?
P1 F1A 1.527(10) . ?
P1 F1B 1.538(8) . ?
P1 F4B 1.540(8) . ?
P1 F4A 1.549(11) . ?
P1 F6 1.569(9) . ?
P1 F3B 1.575(7) . ?
P1 F3A 1.582(10) . ?
P1 F2A 1.590(9) . ?
P1 F2B 1.592(7) . ?
P2 F9 1.526(5) . ?
P2 F8 1.533(5) . ?
P2 F10 1.552(6) . ?
P2 F11 1.553(6) . ?
P2 F7 1.555(5) . ?
P2 F12 1.558(6) . ?
F11 Cl5A 2.05(3) . ?
Cl1 C1S 1.733(7) . ?
C1S Cl2 1.733(7) . ?
Cl3 C2S 1.731(7) . ?
C2S Cl4 1.752(8) . ?
Cl5A C3SA 1.739(9) . ?
C3SA Cl6A 1.740(9) . ?
Cl5B C3SB 1.744(8) . ?
C3SB Cl6B 1.741(8) . ?
